data_4517085
loop_
_publ_author_name
'Kerr, Andrew T.'
'Cahill, Christopher L.'

_publ_section_title
;
 Postsynthetic Rearrangement/Metalation as a Route to Bimetallic Uranyl
 Coordination Polymers: Syntheses, Structures, and Luminescence
;
_journal_issue 4
_journal_name_full 'Crystal Growth &amp; Design'
_journal_page_first 1914
_journal_paper_doi 10.1021/cg500050q
_journal_volume 14
_journal_year 2014
_chemical_formula_sum 'C12 H12 Cl Cu N2 O11 U2'
_chemical_formula_weight 935.29
_space_group_crystal_system triclinic
_space_group_IT_number 2
_space_group_name_Hall '-P 1'
_space_group_name_H-M_alt 'P -1'
_symmetry_cell_setting triclinic
_symmetry_Int_Tables_number 2
_symmetry_space_group_name_H-M 'P -1'
_atom_sites_solution_hydrogens geom
_audit_creation_method SHELXL-2013
_cell_angle_alpha 71.659(2)
_cell_angle_beta 80.212(2)
_cell_angle_gamma 84.494(2)
_cell_formula_units_Z 2
_cell_length_a 8.6901(11)
_cell_length_b 10.6622(14)
_cell_length_c 10.7588(14)
_cell_measurement_reflns_used 13626
_cell_measurement_temperature 100(2)
_cell_measurement_theta_max 59.708
_cell_measurement_theta_min 4.733
_cell_volume 931.5(2)
_computing_cell_refinement 'SAINT, Bruker-AXS'
_computing_data_collection 'APEX, Bruker-AXS'
_computing_data_reduction 'SAINT, Bruker-AXS'
_computing_molecular_graphics 'Crystal Maker (Palmer, 2009)'
_computing_structure_refinement 'SHELXL-2013 (Sheldrick, 2013)'
_computing_structure_solution 'SIR92 (Gualardi, 1993)'
_diffrn_ambient_temperature 100(2)
_diffrn_measured_fraction_theta_full 1.000
_diffrn_measured_fraction_theta_max 0.914
_diffrn_measurement_device_type 'Bruker APEX II CCD'
_diffrn_measurement_method 'omega scans'
_diffrn_radiation_probe x-ray
_diffrn_radiation_type MoK\a
_diffrn_radiation_wavelength 0.71073
_diffrn_reflns_av_R_equivalents 0.0557
_diffrn_reflns_av_unetI/netI 0.0678
_diffrn_reflns_Laue_measured_fraction_full 1.000
_diffrn_reflns_Laue_measured_fraction_max 0.914
_diffrn_reflns_limit_h_max 12
_diffrn_reflns_limit_h_min -12
_diffrn_reflns_limit_k_max 14
_diffrn_reflns_limit_k_min -14
_diffrn_reflns_limit_l_max 14
_diffrn_reflns_limit_l_min -14
_diffrn_reflns_number 13626
_diffrn_reflns_point_group_measured_fraction_full 1.000
_diffrn_reflns_point_group_measured_fraction_max 0.914
_diffrn_reflns_theta_full 25.500
_diffrn_reflns_theta_max 30.226
_diffrn_reflns_theta_min 2.014
_diffrn_source 'fine-focus sealed tube'
_diffrn_source_type 'Bruker APEX II'
_exptl_absorpt_coefficient_mu 18.680
_exptl_absorpt_correction_T_max 0.07660
_exptl_absorpt_correction_T_min 0.02863
_exptl_absorpt_correction_type empirical
_exptl_absorpt_process_details 'SADABS, G. Sheldrick (1999)'
_exptl_crystal_colour green
_exptl_crystal_density_diffrn 3.335
_exptl_crystal_description plate
_exptl_crystal_F_000 832
_exptl_crystal_recrystallization_method Hydrothermal
_exptl_crystal_size_max 0.085
_exptl_crystal_size_mid 0.050
_exptl_crystal_size_min 0.017
_exptl_transmission_factor_max 0.7460
_exptl_transmission_factor_min 0.5032
_refine_diff_density_max 10.995
_refine_diff_density_min -2.162
_refine_diff_density_rms 0.366
_refine_ls_extinction_method none
_refine_ls_goodness_of_fit_ref 0.994
_refine_ls_hydrogen_treatment constr
_refine_ls_matrix_type full
_refine_ls_number_parameters 266
_refine_ls_number_reflns 5070
_refine_ls_number_restraints 24
_refine_ls_restrained_S_all 0.992
_refine_ls_R_factor_all 0.0558
_refine_ls_R_factor_gt 0.0423
_refine_ls_shift/su_max 0.001
_refine_ls_shift/su_mean 0.000
_refine_ls_structure_factor_coef Fsqd
_refine_ls_weighting_details 'w=1/[\s^2^(Fo^2^)+(0.0436P)^2^] where P=(Fo^2^+2Fc^2^)/3'
_refine_ls_weighting_scheme calc
_refine_ls_wR_factor_gt 0.0919
_refine_ls_wR_factor_ref 0.0969
_reflns_Friedel_coverage 0.000
_reflns_number_gt 3891
_reflns_number_total 5070
_reflns_threshold_expression 'I > 2\s(I)'
_cod_data_source_file cg500050q_si_002.cif
_cod_data_source_block Compound_2
_cod_database_code 4517085
_shelx_space_group_comment
;
The symmetry employed for this shelxl refinement is uniquely defined
by the following loop, which should always be used as a source of
symmetry information in preference to the above space-group names.
They are only intended as comments.
;
_shelxl_version_number 2013-4

loop_
_space_group_symop_operation_xyz
'x, y, z'
'-x, -y, -z'

loop_
_atom_site_label
_atom_site_type_symbol
_atom_site_fract_x
_atom_site_fract_y
_atom_site_fract_z
_atom_site_U_iso_or_equiv
_atom_site_adp_type
_atom_site_occupancy
_atom_site_site_symmetry_order
_atom_site_calc_flag
_atom_site_refinement_flags_posn
_atom_site_refinement_flags_adp
_atom_site_refinement_flags_occupancy
C1 C 0.4373(9) 0.6935(8) 0.6111(8) 0.0115(16) Uani 1 1 d . U .
C2 C 0.4452(9) 0.7653(8) 0.4621(8) 0.0113(16) Uani 1 1 d . U .
C3 C 0.4778(11) 0.6998(9) 0.3691(9) 0.0189(19) Uani 1 1 d . . .
H3 H 0.4922 0.6081 0.3953 0.023 Uiso 1 1 calc R U .
C4 C 0.4893(11) 0.7701(9) 0.2365(10) 0.0190(19) Uani 1 1 d . . .
H4 H 0.5121 0.7241 0.1746 0.023 Uiso 1 1 calc R U .
C5 C 0.4209(10) 0.9011(9) 0.4178(9) 0.0187(19) Uani 1 1 d . . .
H5 H 0.3967 0.9490 0.4779 0.022 Uiso 1 1 calc R U .
C6 C 0.4328(12) 0.9647(10) 0.2841(9) 0.022(2) Uani 1 1 d . . .
H6 H 0.4148 1.0560 0.2557 0.026 Uiso 1 1 calc R U .
C7 C -0.0589(9) 0.6864(8) 0.6069(8) 0.0111(16) Uani 1 1 d . U .
C8 C -0.0433(10) 0.7604(9) 0.4593(8) 0.0138(17) Uani 1 1 d . . .
C9 C 0.0453(10) 0.7066(9) 0.3669(9) 0.0161(18) Uani 1 1 d . . .
H9 H 0.0989 0.6251 0.3935 0.019 Uiso 1 1 calc R U .
C10 C 0.0518(11) 0.7783(9) 0.2327(9) 0.0172(18) Uani 1 1 d . . .
H10 H 0.1098 0.7426 0.1699 0.021 Uiso 1 1 calc R U .
C11 C -0.1187(11) 0.8810(10) 0.4159(9) 0.023(2) Uani 1 1 d . . .
H11 H -0.1785 0.9187 0.4764 0.027 Uiso 1 1 calc R U .
C12 C -0.1059(11) 0.9468(9) 0.2823(9) 0.0200(19) Uani 1 1 d . . .
H12 H -0.1570 1.0292 0.2542 0.024 Uiso 1 1 calc R U .
N1 N 0.4690(9) 0.9017(7) 0.1934(7) 0.0151(15) Uani 1 1 d . . .
N2 N -0.0227(9) 0.8964(7) 0.1918(7) 0.0140(15) Uani 1 1 d . . .
O1 O 0.1794(7) 0.3739(6) 0.8482(6) 0.0156(13) Uani 1 1 d . . .
O2 O 0.1193(7) 0.7190(6) 0.8250(6) 0.0136(12) Uani 1 1 d . . .
O3 O 0.6382(7) 0.7241(6) 0.9283(6) 0.0171(13) Uani 1 1 d . . .
O4 O 0.6740(7) 0.4738(6) 0.7699(6) 0.0166(13) Uani 1 1 d . . .
O5 O 0.3819(7) 0.5727(6) 0.9345(6) 0.0152(13) Uani 1 1 d . . .
O6 O 0.1120(6) 0.4760(6) 1.0717(6) 0.0135(12) Uani 1 1 d . . .
O7 O 0.5170(7) 0.7384(6) 0.6722(6) 0.0165(13) Uani 1 1 d . . .
O8 O 0.3537(7) 0.5950(6) 0.6580(6) 0.0158(13) Uani 1 1 d . . .
O9 O 0.0344(7) 0.5877(6) 0.6432(6) 0.0161(13) Uani 1 1 d . . .
O10 O 0.8394(7) 0.7305(6) 0.6782(6) 0.0173(13) Uani 1 1 d . . .
OW1 O 0.0901(7) 1.1422(6) 0.0439(6) 0.0185(13) Uani 1 1 d . U .
Cu1 Cu 0.5000 1.0000 0.0000 0.0151(3) Uani 1 2 d S . P
Cu2 Cu 0.0000 1.0000 0.0000 0.0152(3) Uani 1 2 d S . P
U1 U 0.14254(3) 0.54524(3) 0.84541(3) 0.01207(9) Uani 1 1 d . . .
U2 U 0.65955(3) 0.59655(3) 0.84980(3) 0.01224(9) Uani 1 1 d . . .
Cl1 Cl 0.3086(2) 0.8859(2) -0.0336(2) 0.0178(4) Uani 1 1 d . . .

loop_
_atom_site_aniso_label
_atom_site_aniso_U_11
_atom_site_aniso_U_22
_atom_site_aniso_U_33
_atom_site_aniso_U_23
_atom_site_aniso_U_13
_atom_site_aniso_U_12
C1 0.012(3) 0.012(3) 0.010(3) -0.002(2) -0.002(2) 0.002(2)
C2 0.011(3) 0.012(3) 0.011(3) -0.002(2) -0.003(2) -0.001(2)
C3 0.027(5) 0.011(4) 0.017(4) 0.000(3) -0.006(4) -0.004(4)
C4 0.022(5) 0.010(4) 0.027(5) -0.008(4) -0.004(4) -0.002(4)
C5 0.021(5) 0.016(5) 0.016(4) -0.003(4) -0.001(4) 0.003(4)
C6 0.033(5) 0.020(5) 0.012(4) -0.006(4) -0.001(4) 0.002(4)
C7 0.011(3) 0.012(3) 0.009(3) -0.001(2) -0.003(2) -0.003(2)
C8 0.016(4) 0.015(4) 0.010(4) 0.000(3) -0.004(3) -0.003(3)
C9 0.016(4) 0.015(4) 0.016(4) -0.003(3) -0.002(3) 0.001(3)
C10 0.025(5) 0.010(4) 0.014(4) -0.001(3) -0.002(4) -0.002(4)
C11 0.027(5) 0.021(5) 0.017(5) -0.006(4) 0.000(4) 0.005(4)
C12 0.025(5) 0.016(5) 0.017(4) -0.003(4) -0.004(4) 0.005(4)
N1 0.022(4) 0.012(4) 0.011(3) 0.000(3) -0.005(3) -0.005(3)
N2 0.019(4) 0.013(4) 0.010(3) -0.004(3) -0.002(3) -0.005(3)
O1 0.020(3) 0.009(3) 0.019(3) -0.006(2) -0.006(3) 0.004(2)
O2 0.018(3) 0.008(3) 0.014(3) -0.001(2) -0.003(2) -0.005(2)
O3 0.022(3) 0.014(3) 0.019(3) -0.011(3) -0.003(3) 0.001(3)
O4 0.022(3) 0.014(3) 0.019(3) -0.009(3) -0.008(3) -0.002(3)
O5 0.013(3) 0.022(3) 0.010(3) -0.004(3) -0.002(2) -0.002(2)
O6 0.011(3) 0.018(3) 0.009(3) -0.001(2) -0.003(2) 0.001(2)
O7 0.019(3) 0.016(3) 0.013(3) -0.002(2) -0.004(2) -0.001(3)
O8 0.016(3) 0.019(3) 0.012(3) -0.003(2) -0.003(2) -0.003(3)
O9 0.021(3) 0.017(3) 0.012(3) -0.006(2) -0.003(2) -0.003(3)
O10 0.016(3) 0.020(3) 0.016(3) -0.004(3) -0.004(2) -0.002(3)
OW1 0.027(3) 0.014(3) 0.018(3) -0.010(3) -0.002(3) -0.004(3)
Cu1 0.0232(8) 0.0125(7) 0.0094(7) -0.0011(6) -0.0038(6) -0.0056(6)
Cu2 0.0255(8) 0.0104(7) 0.0101(7) -0.0020(6) -0.0035(6) -0.0052(6)
U1 0.01157(16) 0.01454(17) 0.00879(15) -0.00174(12) -0.00189(11) 0.00020(12)
U2 0.01131(16) 0.01517(17) 0.00883(15) -0.00170(12) -0.00188(11) 0.00018(12)
Cl1 0.0178(10) 0.0187(11) 0.0175(10) -0.0050(8) -0.0041(8) -0.0032(8)

loop_
_atom_type_symbol
_atom_type_description
_atom_type_scat_dispersion_real
_atom_type_scat_dispersion_imag
_atom_type_scat_source
C C 0.0033 0.0016 'International Tables Vol C Tables 4.2.6.8 and 6.1.1.4'
N N 0.0061 0.0033 'International Tables Vol C Tables 4.2.6.8 and 6.1.1.4'
O O 0.0106 0.0060 'International Tables Vol C Tables 4.2.6.8 and 6.1.1.4'
Cu Cu 0.3201 1.2651 'International Tables Vol C Tables 4.2.6.8 and 6.1.1.4'
U U -9.6767 9.6646 'International Tables Vol C Tables 4.2.6.8 and 6.1.1.4'
H H 0.0000 0.0000 'International Tables Vol C Tables 4.2.6.8 and 6.1.1.4'
Cl Cl 0.1484 0.1585 'International Tables Vol C Tables 4.2.6.8 and 6.1.1.4'

loop_
_geom_angle_atom_site_label_1
_geom_angle_atom_site_label_2
_geom_angle_atom_site_label_3
_geom_angle
_geom_angle_site_symmetry_1
_geom_angle_site_symmetry_3
O7 C1 O8 126.9(8) . .
O7 C1 C2 116.3(7) . .
O8 C1 C2 116.8(7) . .
C3 C2 C5 117.6(8) . .
C3 C2 C1 122.4(8) . .
C5 C2 C1 119.9(8) . .
C2 C3 C4 119.8(8) . .
C2 C3 H3 120.1 . .
C4 C3 H3 120.1 . .
N1 C4 C3 122.6(9) . .
N1 C4 H4 118.7 . .
C3 C4 H4 118.7 . .
C6 C5 C2 119.4(9) . .
C6 C5 H5 120.3 . .
C2 C5 H5 120.3 . .
N1 C6 C5 123.0(9) . .
N1 C6 H6 118.5 . .
C5 C6 H6 118.5 . .
O10 C7 O9 126.9(8) 1_455 .
O10 C7 C8 115.9(8) 1_455 .
O9 C7 C8 117.2(7) . .
C11 C8 C9 118.9(8) . .
C11 C8 C7 120.0(8) . .
C9 C8 C7 121.1(8) . .
C8 C9 C10 118.2(8) . .
C8 C9 H9 120.9 . .
C10 C9 H9 120.9 . .
N2 C10 C9 122.2(9) . .
N2 C10 H10 118.9 . .
C9 C10 H10 118.9 . .
C8 C11 C12 119.8(9) . .
C8 C11 H11 120.1 . .
C12 C11 H11 120.1 . .
N2 C12 C11 122.3(9) . .
N2 C12 H12 118.9 . .
C11 C12 H12 118.9 . .
C6 N1 C4 117.5(8) . .
C6 N1 Cu1 121.5(6) . .
C4 N1 Cu1 121.0(6) . .
C12 N2 C10 118.6(8) . .
C12 N2 Cu2 120.5(6) . .
C10 N2 Cu2 120.8(6) . .
U2 O5 U2 111.2(2) . 2_667
U2 O5 U1 136.0(2) . .
U2 O5 U1 99.5(2) 2_667 .
U1 O6 U2 135.7(3) 2_567 2_667
U1 O6 U1 110.0(2) 2_567 .
U2 O6 U1 112.4(2) 2_667 .
C1 O7 U2 123.1(5) . .
C1 O8 U1 130.1(6) . .
C7 O9 U1 120.4(5) . .
C7 O10 U2 123.7(6) 1_655 .
N1 Cu1 N1 180.0 . 2_675
N1 Cu1 Cl1 91.0(2) . .
N1 Cu1 Cl1 89.0(2) 2_675 .
N1 Cu1 Cl1 89.0(2) . 2_675
N1 Cu1 Cl1 91.0(2) 2_675 2_675
Cl1 Cu1 Cl1 180.0 . 2_675
OW1 Cu2 OW1 180.00(18) 2_575 .
OW1 Cu2 N2 88.4(3) 2_575 2_575
OW1 Cu2 N2 91.6(3) . 2_575
OW1 Cu2 N2 91.6(3) 2_575 .
OW1 Cu2 N2 88.4(3) . .
N2 Cu2 N2 180.0 2_575 .
O2 U1 O1 173.7(3) . .
O2 U1 O6 89.6(2) . 2_567
O1 U1 O6 95.1(2) . 2_567
O2 U1 O6 96.8(2) . .
O1 U1 O6 88.8(2) . .
O6 U1 O6 70.0(2) 2_567 .
O2 U1 O9 88.1(2) . .
O1 U1 O9 88.5(2) . .
O6 U1 O9 80.2(2) 2_567 .
O6 U1 O9 149.8(2) . .
O2 U1 O8 87.9(2) . .
O1 U1 O8 85.9(2) . .
O6 U1 O8 151.1(2) 2_567 .
O6 U1 O8 138.84(19) . .
O9 U1 O8 70.9(2) . .
O2 U1 O5 81.0(2) . .
O1 U1 O5 98.6(2) . .
O6 U1 O5 134.5(2) 2_567 .
O6 U1 O5 67.2(2) . .
O9 U1 O5 142.9(2) . .
O8 U1 O5 73.35(19) . .
O2 U1 U1 93.93(19) . 2_567
O1 U1 U1 92.4(2) . 2_567
O6 U1 U1 35.40(14) 2_567 2_567
O6 U1 U1 34.64(14) . 2_567
O9 U1 U1 115.46(15) . 2_567
O8 U1 U1 173.40(14) . 2_567
O5 U1 U1 100.65(13) . 2_567
O2 U1 U2 104.48(18) . 2_667
O1 U1 U2 78.65(19) . 2_667
O6 U1 U2 102.83(14) 2_567 2_667
O6 U1 U2 33.58(14) . 2_667
O9 U1 U2 166.95(15) . 2_667
O8 U1 U2 105.68(14) . 2_667
O5 U1 U2 39.63(13) . 2_667
U1 U1 U2 67.720(13) 2_567 2_667
O4 U2 O3 177.8(3) . .
O4 U2 O6 91.9(3) . 2_667
O3 U2 O6 90.3(3) . 2_667
O4 U2 O10 92.2(3) . .
O3 U2 O10 88.1(3) . .
O6 U2 O10 79.0(2) 2_667 .
O4 U2 O5 95.2(2) . .
O3 U2 O5 83.3(2) . .
O6 U2 O5 136.8(2) 2_667 .
O10 U2 O5 142.8(2) . .
O4 U2 O5 90.3(2) . 2_667
O3 U2 O5 90.7(2) . 2_667
O6 U2 O5 68.7(2) 2_667 2_667
O10 U2 O5 147.7(2) . 2_667
O5 U2 O5 68.8(2) . 2_667
O4 U2 O7 87.4(2) . .
O3 U2 O7 90.6(2) . .
O6 U2 O7 149.6(2) 2_667 .
O10 U2 O7 70.6(2) . .
O5 U2 O7 73.4(2) . .
O5 U2 O7 141.69(19) 2_667 .
O4 U2 U1 107.3(2) . 2_667
O3 U2 U1 74.7(2) . 2_667
O6 U2 U1 33.99(14) 2_667 2_667
O10 U2 U1 108.33(14) . 2_667
O5 U2 U1 104.10(13) . 2_667
O5 U2 U1 40.91(13) 2_667 2_667
O7 U2 U1 165.34(15) . 2_667
O4 U2 U2 93.3(2) . 2_667
O3 U2 U2 86.4(2) . 2_667
O6 U2 U2 102.75(14) 2_667 2_667
O10 U2 U2 174.21(16) . 2_667
O5 U2 U2 34.45(14) . 2_667
O5 U2 U2 34.33(14) 2_667 2_667
O7 U2 U2 107.64(14) . 2_667
U1 U2 U2 71.869(13) 2_667 2_667

loop_
_geom_bond_atom_site_label_1
_geom_bond_atom_site_label_2
_geom_bond_distance
_geom_bond_site_symmetry_2
C1 O7 1.248(10) .
C1 O8 1.254(10) .
C1 C2 1.536(11) .
C2 C3 1.369(12) .
C2 C5 1.382(12) .
C3 C4 1.378(12) .
C3 H3 0.9300 .
C4 N1 1.336(11) .
C4 H4 0.9300 .
C5 C6 1.374(12) .
C5 H5 0.9300 .
C6 N1 1.331(12) .
C6 H6 0.9300 .
C7 O10 1.227(10) 1_455
C7 O9 1.266(10) .
C7 C8 1.523(11) .
C8 C11 1.366(13) .
C8 C9 1.387(12) .
C9 C10 1.399(12) .
C9 H9 0.9300 .
C10 N2 1.338(11) .
C10 H10 0.9300 .
C11 C12 1.377(12) .
C11 H11 0.9300 .
C12 N2 1.332(11) .
C12 H12 0.9300 .
N1 Cu1 1.998(7) .
N2 Cu2 1.997(7) .
O1 U1 1.816(6) .
O2 U1 1.791(6) .
O3 U2 1.794(6) .
O4 U2 1.763(6) .
O5 U2 2.438(6) .
O5 U2 2.445(6) 2_667
O5 U1 2.510(6) .
O6 U1 2.244(6) 2_567
O6 U2 2.262(6) 2_667
O6 U1 2.287(6) .
O7 U2 2.470(6) .
O8 U1 2.443(6) .
O9 U1 2.411(6) .
O10 C7 1.227(10) 1_655
O10 U2 2.383(6) .
OW1 Cu2 1.985(6) .
Cu1 N1 1.998(7) 2_675
Cu1 Cl1 2.290(2) .
Cu1 Cl1 2.290(2) 2_675
Cu2 OW1 1.985(6) 2_575
Cu2 N2 1.997(7) 2_575
U1 O6 2.244(6) 2_567
U1 U1 3.7108(7) 2_567
U1 U2 3.7808(6) 2_667
U2 O6 2.262(6) 2_667
U2 O5 2.445(6) 2_667
U2 U1 3.7809(6) 2_667
U2 U2 4.0292(7) 2_667

loop_
_geom_hbond_atom_site_label_D
_geom_hbond_atom_site_label_H
_geom_hbond_atom_site_label_A
_geom_hbond_distance_DH
_geom_hbond_distance_HA
_geom_hbond_distance_DA
_geom_hbond_angle_DHA
_geom_hbond_site_symmetry_A
C3 H3 O8 0.93 2.60 3.414(12) 146.0 2_666
C4 H4 O4 0.93 2.64 3.104(11) 111.6 2_666
C6 H6 O3 0.93 2.61 3.454(12) 151.1 2_676
C10 H10 Cl1 0.93 2.69 3.280(9) 122.2 .
C12 H12 O2 0.93 2.58 3.380(11) 143.9 2_576
C12 H12 Cl1 0.93 2.77 3.383(9) 124.3 2_575
C3 H3 O8 0.93 2.60 3.414(12) 146.0 2_666
C4 H4 O4 0.93 2.64 3.104(11) 111.6 2_666
C6 H6 O3 0.93 2.61 3.454(12) 151.1 2_676
C10 H10 Cl1 0.93 2.69 3.280(9) 122.2 .
C12 H12 O2 0.93 2.58 3.380(11) 143.9 2_576
C12 H12 Cl1 0.93 2.77 3.383(9) 124.3 2_575

loop_
_geom_torsion_atom_site_label_1
_geom_torsion_atom_site_label_2
_geom_torsion_atom_site_label_3
_geom_torsion_atom_site_label_4
_geom_torsion
_geom_torsion_site_symmetry_1
O7 C1 C2 C3 128.5(9) .
O8 C1 C2 C3 -50.5(11) .
O7 C1 C2 C5 -50.7(11) .
O8 C1 C2 C5 130.4(9) .
C5 C2 C3 C4 1.7(13) .
C1 C2 C3 C4 -177.5(8) .
C2 C3 C4 N1 -0.4(14) .
C3 C2 C5 C6 -1.1(13) .
C1 C2 C5 C6 178.1(8) .
C2 C5 C6 N1 -0.8(15) .
O10 C7 C8 C11 11.6(12) 1_455
O9 C7 C8 C11 -167.6(8) .
O10 C7 C8 C9 -167.5(8) 1_455
O9 C7 C8 C9 13.2(12) .
C11 C8 C9 C10 -0.7(13) .
C7 C8 C9 C10 178.5(8) .
C8 C9 C10 N2 0.8(14) .
C9 C8 C11 C12 0.1(14) .
C7 C8 C11 C12 -179.1(8) .
C8 C11 C12 N2 0.6(15) .
C5 C6 N1 C4 2.1(14) .
C5 C6 N1 Cu1 -175.5(7) .
C3 C4 N1 C6 -1.5(14) .
C3 C4 N1 Cu1 176.1(7) .
C11 C12 N2 C10 -0.6(14) .
C11 C12 N2 Cu2 -177.1(7) .
C9 C10 N2 C12 -0.1(13) .
C9 C10 N2 Cu2 176.3(7) .
O8 C1 O7 U2 37.4(12) .
C2 C1 O7 U2 -141.5(6) .
O7 C1 O8 U1 54.3(12) .
C2 C1 O8 U1 -126.8(7) .
O10 C7 O9 U1 -37.6(11) 1_455
C8 C7 O9 U1 141.5(6) .
